data_4086300
loop_
_publ_author_name
'Gu, Xiaoxia'
'Zhang, Lijun'
'Zhu, Xiancui'
'Wang, Shaowu'
'Zhou, Shuangliu'
'Wei, Yun'
'Zhang, Guangchao'
'Mu, Xiaolong'
'Huang, Zeming'
'Hong, Dongjing'
'Zhang, Feng'

_publ_section_title
;
 Synthesis of Bis(NHC)-Based CNC-Pincer Rare-Earth-Metal Amido Complexes
 and Their Application for the Hydrophosphination of Heterocumulenes
;
_journal_issue 18
_journal_name_full Organometallics
_journal_page_first 4553
_journal_paper_doi 10.1021/acs.organomet.5b00628
_journal_volume 34
_journal_year 2015
_chemical_formula_sum 'C21 H12 F3 N3 O3'
_chemical_formula_weight 411.34
_chemical_name_systematic
; 
 ? 
;
_space_group_IT_number 15
_symmetry_cell_setting monoclinic
_symmetry_space_group_name_Hall '-C 2yc'
_symmetry_space_group_name_H-M 'C 1 2/c 1'
_atom_sites_solution_hydrogens geom
_atom_sites_solution_primary direct
_atom_sites_solution_secondary difmap
_audit_creation_method SHELXL-97
_cell_angle_alpha 90.00
_cell_angle_beta 93.210(2)
_cell_angle_gamma 90.00
_cell_formula_units_Z 4
_cell_length_a 17.763(2)
_cell_length_b 16.761(2)
_cell_length_c 8.1510(10)
_cell_measurement_reflns_used 2314
_cell_measurement_temperature 293(2)
_cell_measurement_theta_max 25.10
_cell_measurement_theta_min 2.30
_cell_volume 2423.0(5)
_computing_cell_refinement 'Bruker SMART'
_computing_data_collection 'Bruker SMART'
_computing_data_reduction 'Bruker SAINT'
_computing_molecular_graphics 'Bruker SHELXTL'
_computing_publication_material 'Bruker SHELXTL'
_computing_structure_refinement 'SHELXL-97 (Sheldrick, 1997)'
_computing_structure_solution 'SHELXS-97 (Sheldrick, 1990)'
_diffrn_ambient_temperature 293(2)
_diffrn_measured_fraction_theta_full 0.995
_diffrn_measured_fraction_theta_max 0.995
_diffrn_measurement_device_type 'CCD area detector'
_diffrn_measurement_method 'phi and omega scans'
_diffrn_radiation_monochromator graphite
_diffrn_radiation_source 'fine-focus sealed tube'
_diffrn_radiation_type MoK\a
_diffrn_radiation_wavelength 0.71073
_diffrn_reflns_av_R_equivalents 0.0353
_diffrn_reflns_av_sigmaI/netI 0.0367
_diffrn_reflns_limit_h_max 23
_diffrn_reflns_limit_h_min -22
_diffrn_reflns_limit_k_max 21
_diffrn_reflns_limit_k_min -21
_diffrn_reflns_limit_l_max 10
_diffrn_reflns_limit_l_min -10
_diffrn_reflns_number 10365
_diffrn_reflns_theta_full 27.70
_diffrn_reflns_theta_max 27.70
_diffrn_reflns_theta_min 1.67
_exptl_absorpt_coefficient_mu 0.092
_exptl_absorpt_correction_T_max 0.9890
_exptl_absorpt_correction_T_min 0.9863
_exptl_absorpt_correction_type multi-scan
_exptl_crystal_colour colorless
_exptl_crystal_density_diffrn 1.128
_exptl_crystal_density_method 'not measured'
_exptl_crystal_description block
_exptl_crystal_F_000 840
_exptl_crystal_size_max 0.15
_exptl_crystal_size_mid 0.13
_exptl_crystal_size_min 0.12
_platon_squeeze_details
;
;
_refine_diff_density_max 0.131
_refine_diff_density_min -0.177
_refine_diff_density_rms 0.030
_refine_ls_extinction_method none
_refine_ls_goodness_of_fit_ref 1.000
_refine_ls_hydrogen_treatment mixed
_refine_ls_matrix_type full
_refine_ls_number_parameters 139
_refine_ls_number_reflns 2834
_refine_ls_number_restraints 0
_refine_ls_restrained_S_all 1.000
_refine_ls_R_factor_all 0.0912
_refine_ls_R_factor_gt 0.0479
_refine_ls_shift/su_max 0.000
_refine_ls_shift/su_mean 0.000
_refine_ls_structure_factor_coef Fsqd
_refine_ls_weighting_details 'calc w=1/[\s^2^(Fo^2^)+(0.0567P)^2^+0.2073P] where P=(Fo^2^+2Fc^2^)/3'
_refine_ls_weighting_scheme calc
_refine_ls_wR_factor_gt 0.1185
_refine_ls_wR_factor_ref 0.1305
_reflns_number_gt 1504
_reflns_number_total 2834
_reflns_threshold_expression >2sigma(I)
_cod_data_source_file om5b00628_si_003.cif
_cod_data_source_block 9
_cod_depositor_comments
;
The following automatic conversions were performed:

'_symmetry_cell_setting' value 'Monoclinic' changed to 'monoclinic'
according to
/usr/data/users/saulius/crontab/automatic-downloads/current/ACS/lib/dictionaries/cif_core.dic
dictionary named 'cif_core.dic' version 2.4.2 from 2011-04-26.

Automatic conversion script
Id: cif_fix_values 3271 2015-04-21 07:52:19Z andrius 
;
_cod_original_cell_volume 2422.8(5)
_cod_original_sg_symbol_H-M C2/c
_cod_database_code 4086300

loop_
_symmetry_equiv_pos_as_xyz
'x, y, z'
'-x, y, -z+1/2'
'x+1/2, y+1/2, z'
'-x+1/2, y+1/2, -z+1/2'
'-x, -y, -z'
'x, -y, z-1/2'
'-x+1/2, -y+1/2, -z'
'x+1/2, -y+1/2, z-1/2'

loop_
_atom_site_label
_atom_site_type_symbol
_atom_site_fract_x
_atom_site_fract_y
_atom_site_fract_z
_atom_site_U_iso_or_equiv
_atom_site_adp_type
_atom_site_occupancy
_atom_site_symmetry_multiplicity
_atom_site_calc_flag
_atom_site_refinement_flags
C1 C 0.60370(9) 0.64581(9) 0.9581(2) 0.0537(4) Uani 1 1 d .
C2 C 0.58029(10) 0.59050(11) 1.0692(2) 0.0674(5) Uani 1 1 d .
H2 H 0.5291 0.5818 1.0799 0.081 Uiso 1 1 calc R
C3 C 0.63267(12) 0.54821(11) 1.1644(3) 0.0815(6) Uani 1 1 d .
H3 H 0.6176 0.5098 1.2382 0.098 Uiso 1 1 calc R
C4 C 0.70680(12) 0.56379(12) 1.1481(3) 0.0794(6) Uani 1 1 d .
C5 C 0.73165(10) 0.61775(12) 1.0403(3) 0.0733(6) Uani 1 1 d .
H5 H 0.7830 0.6265 1.0324 0.088 Uiso 1 1 calc R
C6 C 0.67925(10) 0.65996(11) 0.9418(2) 0.0653(5) Uani 1 1 d .
H6 H 0.6949 0.6971 0.8661 0.078 Uiso 1 1 calc R
C7 C 0.5000 0.64502(15) 0.7500 0.0563(6) Uani 1 2 d S
C8 C 0.54988(9) 0.77218(10) 0.8611(2) 0.0541(4) Uani 1 1 d .
C9 C 0.5000 0.89654(13) 0.7500 0.0539(6) Uani 1 2 d S
C10 C 0.55944(10) 0.93722(11) 0.6874(2) 0.0665(5) Uani 1 1 d .
H10 H 0.5994 0.9094 0.6456 0.080 Uiso 1 1 calc R
C11 C 0.55912(11) 1.01936(11) 0.6873(3) 0.0721(6) Uani 1 1 d .
H11 H 0.5986 1.0480 0.6452 0.087 Uiso 1 1 calc R
C12 C 0.5000 1.05747(14) 0.7500 0.0680(7) Uani 1 2 d S
F1 F 0.75852(7) 0.52249(8) 1.2426(2) 0.1227(6) Uani 1 1 d .
F2 F 0.5000 1.13839(9) 0.7500 0.1025(6) Uani 1 2 d S
N1 N 0.54869(7) 0.68894(8) 0.85341(18) 0.0548(4) Uani 1 1 d .
N2 N 0.5000 0.81009(11) 0.7500 0.0559(5) Uani 1 2 d S
O1 O 0.5000 0.57311(10) 0.7500 0.0713(5) Uani 1 2 d S
O2 O 0.59133(7) 0.80773(7) 0.95551(16) 0.0686(4) Uani 1 1 d .

loop_
_atom_site_aniso_label
_atom_site_aniso_U_11
_atom_site_aniso_U_22
_atom_site_aniso_U_33
_atom_site_aniso_U_23
_atom_site_aniso_U_13
_atom_site_aniso_U_12
C1 0.0472(10) 0.0444(9) 0.0687(11) -0.0002(8) -0.0036(8) 0.0011(7)
C2 0.0526(10) 0.0668(12) 0.0816(13) 0.0101(10) -0.0063(9) -0.0082(9)
C3 0.0739(14) 0.0641(12) 0.1037(17) 0.0219(11) -0.0203(12) -0.0103(11)
C4 0.0659(13) 0.0583(12) 0.1103(18) 0.0087(12) -0.0268(12) 0.0043(10)
C5 0.0444(10) 0.0678(12) 0.1062(16) -0.0045(12) -0.0087(10) 0.0033(9)
C6 0.0506(11) 0.0576(11) 0.0872(14) -0.0023(10) 0.0000(9) -0.0032(9)
C7 0.0435(13) 0.0481(14) 0.0765(17) 0.000 -0.0034(12) 0.000
C8 0.0496(10) 0.0489(10) 0.0635(10) -0.0022(8) -0.0012(8) -0.0006(8)
C9 0.0554(14) 0.0403(13) 0.0652(15) 0.000 -0.0040(12) 0.000
C10 0.0575(11) 0.0589(12) 0.0833(13) -0.0013(10) 0.0060(10) 0.0021(9)
C11 0.0706(13) 0.0530(12) 0.0930(15) 0.0078(10) 0.0056(11) -0.0087(10)
C12 0.0767(18) 0.0387(14) 0.087(2) 0.000 -0.0048(15) 0.000
F1 0.0887(9) 0.0998(10) 0.1727(15) 0.0383(9) -0.0540(9) 0.0093(7)
F2 0.1221(15) 0.0457(9) 0.1413(17) 0.000 0.0211(12) 0.000
N1 0.0498(8) 0.0452(8) 0.0683(9) -0.0003(7) -0.0056(7) 0.0008(6)
N2 0.0527(12) 0.0436(11) 0.0701(13) 0.000 -0.0079(10) 0.000
O1 0.0642(11) 0.0465(10) 0.1003(14) 0.000 -0.0208(10) 0.000
O2 0.0699(8) 0.0535(7) 0.0800(9) -0.0067(6) -0.0169(7) 0.0016(6)

loop_
_atom_type_symbol
_atom_type_description
_atom_type_scat_dispersion_real
_atom_type_scat_dispersion_imag
_atom_type_scat_source
C C 0.0033 0.0016 'International Tables Vol C Tables 4.2.6.8 and 6.1.1.4'
H H 0.0000 0.0000 'International Tables Vol C Tables 4.2.6.8 and 6.1.1.4'
O O 0.0106 0.0060 'International Tables Vol C Tables 4.2.6.8 and 6.1.1.4'
F F 0.0171 0.0103 'International Tables Vol C Tables 4.2.6.8 and 6.1.1.4'
N N 0.0061 0.0033 'International Tables Vol C Tables 4.2.6.8 and 6.1.1.4'

loop_
_geom_angle_atom_site_label_1
_geom_angle_atom_site_label_2
_geom_angle_atom_site_label_3
_geom_angle
_geom_angle_site_symmetry_1
_geom_angle_site_symmetry_3
C6 C1 C2 120.79(16) . .
C6 C1 N1 118.97(16) . .
C2 C1 N1 120.22(15) . .
C1 C2 C3 119.92(17) . .
C1 C2 H2 120.0 . .
C3 C2 H2 120.0 . .
C4 C3 C2 118.41(19) . .
C4 C3 H3 120.8 . .
C2 C3 H3 120.8 . .
C5 C4 C3 123.13(18) . .
C5 C4 F1 118.38(19) . .
C3 C4 F1 118.5(2) . .
C4 C5 C6 118.95(18) . .
C4 C5 H5 120.5 . .
C6 C5 H5 120.5 . .
C1 C6 C5 118.79(19) . .
C1 C6 H6 120.6 . .
C5 C6 H6 120.6 . .
O1 C7 N1 122.10(10) . 2_656
O1 C7 N1 122.10(10) . .
N1 C7 N1 115.8(2) 2_656 .
O2 C8 N2 122.76(15) . .
O2 C8 N1 122.32(15) . .
N2 C8 N1 114.91(15) . .
C10 C9 C10 120.7(2) 2_656 .
C10 C9 N2 119.64(11) 2_656 .
C10 C9 N2 119.64(11) . .
C9 C10 C11 119.43(18) . .
C9 C10 H10 120.3 . .
C11 C10 H10 120.3 . .
C12 C11 C10 118.36(19) . .
C12 C11 H11 120.8 . .
C10 C11 H11 120.8 . .
C11 C12 C11 123.7(2) 2_656 .
C11 C12 F2 118.16(12) 2_656 .
C11 C12 F2 118.16(12) . .
C7 N1 C8 124.44(15) . .
C7 N1 C1 117.99(14) . .
C8 N1 C1 117.54(13) . .
C8 N2 C8 125.40(19) . 2_656
C8 N2 C9 117.30(10) . .
C8 N2 C9 117.30(10) 2_656 .

loop_
_geom_bond_atom_site_label_1
_geom_bond_atom_site_label_2
_geom_bond_distance
_geom_bond_site_symmetry_2
C1 C6 1.377(2) .
C1 C2 1.376(2) .
C1 N1 1.454(2) .
C2 C3 1.374(2) .
C2 H2 0.9300 .
C3 C4 1.356(3) .
C3 H3 0.9300 .
C4 C5 1.352(3) .
C4 F1 1.355(2) .
C5 C6 1.389(2) .
C5 H5 0.9300 .
C6 H6 0.9300 .
C7 O1 1.205(3) .
C7 N1 1.3851(18) 2_656
C7 N1 1.3851(18) .
C8 O2 1.1940(19) .
C8 N2 1.3853(18) .
C8 N1 1.397(2) .
C9 C10 1.378(2) 2_656
C9 C10 1.379(2) .
C9 N2 1.449(3) .
C10 C11 1.377(2) .
C10 H10 0.9300 .
C11 C12 1.353(2) .
C11 H11 0.9300 .
C12 C11 1.353(2) 2_656
C12 F2 1.356(3) .
N2 C8 1.3853(18) 2_656

loop_
_platon_squeeze_void_nr
_platon_squeeze_void_average_x
_platon_squeeze_void_average_y
_platon_squeeze_void_average_z
_platon_squeeze_void_volume
_platon_squeeze_void_count_electrons
_platon_squeeze_void_content
1 0.750 0.250 0.000 187 52 ' '
2 0.250 0.750 0.000 187 52 ' '
3 0.250 0.250 0.500 186 52 ' '
4 0.750 0.750 0.500 186 52 ' '
